data_2007635
loop_
_publ_author_name
'Hensen, Karl'
'Kettner, Markus'
'Bolte, Michael'

_publ_section_title
;
 <i>N</i>-Trimethylsilylimidazole Hydrobromide at 133K
;
_journal_issue 9
_journal_name_full 'Acta Crystallographica Section C'
_journal_page_first 1312
_journal_page_last 1314
_journal_paper_doi 10.1107/S010827019800362X
_journal_volume 54
_journal_year 1998
_chemical_formula_moiety 'C6 H13 N2 Si 1+ , Br 1-'
_chemical_formula_sum 'C6 H13 Br N2 Si'
_chemical_formula_weight 221.18
_chemical_name_systematic
;
 ?
;
_space_group_IT_number 14
_symmetry_cell_setting monoclinic
_symmetry_space_group_name_Hall '-P 2ybc'
_symmetry_space_group_name_H-M 'P 1 21/c 1'
_audit_creation_method SHELXL
_cell_angle_alpha 90
_cell_angle_beta 114.283(10)
_cell_angle_gamma 90
_cell_formula_units_Z 4
_cell_length_a 10.8948(10)
_cell_length_b 7.7476(10)
_cell_length_c 13.2634(10)
_cell_measurement_reflns_used 8192
_cell_measurement_temperature 133
_cell_measurement_theta_max 25.00
_cell_measurement_theta_min 1.00
_cell_volume 1020.5(2)
_computing_cell_refinement SMART
_computing_data_collection 'SMART (Siemens, 1995)'
_computing_data_reduction 'SAINT (Siemens, 1995)'
_computing_molecular_graphics 'XP in SHELXTL-Plus (Sheldrick, 1991)'
_computing_structure_refinement 'SHELXL97 (Sheldrick, 1997)'
_computing_structure_solution 'SHELXS86 (Sheldrick, 1990)'
_diffrn_ambient_temperature 133
_diffrn_measurement_device 'Siemens CCD three circle diffractometer'
_diffrn_measurement_method \w
_diffrn_radiation_monochromator 'highly oriented graphite crystal'
_diffrn_radiation_source 'fine-focus sealed tube'
_diffrn_radiation_type MoK\a
_diffrn_radiation_wavelength 0.71073
_diffrn_reflns_av_R_equivalents 0.0755
_diffrn_reflns_av_sigmaI/netI 0.0478
_diffrn_reflns_limit_h_max 12
_diffrn_reflns_limit_h_min -13
_diffrn_reflns_limit_k_max 9
_diffrn_reflns_limit_k_min -9
_diffrn_reflns_limit_l_max 16
_diffrn_reflns_limit_l_min -15
_diffrn_reflns_number 13145
_diffrn_reflns_theta_max 26.42
_diffrn_reflns_theta_min 2.05
_diffrn_standards_decay_% 0.0
_diffrn_standards_interval_time 660
_diffrn_standards_number 183
_exptl_absorpt_coefficient_mu 4.087
_exptl_absorpt_correction_T_max 0.442
_exptl_absorpt_correction_T_min 0.035
_exptl_absorpt_correction_type 'Empirical, SADABS (Sheldrick, 1996)'
_exptl_crystal_colour colourless
_exptl_crystal_density_diffrn 1.440
_exptl_crystal_density_meas ?
_exptl_crystal_density_method not_measured
_exptl_crystal_description plate
_exptl_crystal_F_000 448
_exptl_crystal_size_max 0.90
_exptl_crystal_size_mid 0.50
_exptl_crystal_size_min 0.20
_refine_diff_density_max 0.743
_refine_diff_density_min -0.815
_refine_ls_extinction_method none
_refine_ls_goodness_of_fit_all 1.057
_refine_ls_goodness_of_fit_obs 1.095
_refine_ls_hydrogen_treatment 'H atoms: see text below'
_refine_ls_matrix_type full
_refine_ls_number_parameters 91
_refine_ls_number_reflns 2021
_refine_ls_number_restraints 0
_refine_ls_restrained_S_all 1.057
_refine_ls_restrained_S_obs 1.095
_refine_ls_R_factor_all 0.0527
_refine_ls_R_factor_obs .0382
_refine_ls_shift/esd_max 0.001
_refine_ls_shift/esd_mean 0.000
_refine_ls_structure_factor_coef Fsqd
_refine_ls_weighting_details 'w = 1/[\s^2^(Fo^2^)+(0.0509P)^2^+0.4312P] where P=(Fo^2^+2Fc^2^)/3'
_refine_ls_weighting_scheme calc
_refine_ls_wR_factor_all 0.0960
_refine_ls_wR_factor_obs .0891
_reflns_number_observed 1637
_reflns_number_total 2021
_reflns_observed_criterion >2sigma(I)
_cod_data_source_file jz1282.cif
_cod_data_source_block jz1282
_cod_depositor_comments
;
The following automatic conversions were performed:
'_symmetry_cell_setting' value 'Monoclinic' changed to 'monoclinic'
according to '/home/saulius/struct/CIF-dictionaries/cif_core.dic'
dictionary named 'cif_core.dic' version 2.4.1 from 2010-06-29.

Automatic conversion script
Id: cif_fix_enum 1527 2010-12-29 10:47:43Z saulius 

The following automatic conversions were performed:

'_symmetry_cell_setting' value 'Monoclinic' changed to 'monoclinic'
according to /home/saulius/struct/CIF-dictionaries/cif_core.dic
dictionary named 'cif_core.dic' version 2.4.1 from 2010-06-29.

Automatic conversion script
Id: cif_fix_values 1715 2011-07-08 13:25:40Z adriana 

The following automatic conversions were performed:

'_exptl_crystal_density_meas' value 'not_measured' was changed to '?'
- the value is perceived as not measured.

Automatic conversion script
Id: cif_fix_values 3008 2015-01-20 13:52:24Z robertas 

The following automatic conversions were performed:

'_refine_ls_weighting_scheme' value 'calc w =
1/[\s^2^(Fo^2^)+(0.0509P)^2^+0.4312P] where P=(Fo^2^+2Fc^2^)/3' was
changed to 'calc'. New tag '_refine_ls_weighting_details' was
created. The value of the new tag was set to 'w =
1/[\s^2^(Fo^2^)+(0.0509P)^2^+0.4312P] where P=(Fo^2^+2Fc^2^)/3'.

Automatic conversion script
Id: cif_fix_values 3143 2015-03-26 13:38:13Z robertas 
;
_cod_original_cell_volume 1020.493(18)
_cod_original_sg_symbol_H-M 'P 21/c'
_cod_database_code 2007635

loop_
_symmetry_equiv_pos_as_xyz
'x, y, z'
'-x, y+1/2, -z+1/2'
'-x, -y, -z'
'x, -y-1/2, z-1/2'

loop_
_atom_site_aniso_label
_atom_site_aniso_U_11
_atom_site_aniso_U_22
_atom_site_aniso_U_33
_atom_site_aniso_U_12
_atom_site_aniso_U_13
_atom_site_aniso_U_23
N1 .0311(17) .0238(15) .0212(14) .0019(12) .0152(13) .0032(11)
C2 .033(2) .033(2) .0224(18) .0034(16) .0159(16) .0065(15)
N3 .0313(18) .0337(17) .0310(17) .0049(14) .0209(14) .0070(13)
C4 .034(2) .039(2) .0279(19) .0064(17) .0118(17) .0079(16)
C5 .035(2) .041(2) .0221(18) .0042(17) .0147(17) .0072(16)
Br1 .0351(2) .0291(2) .0196(2) .00019(16) .01577(16) .00067(14)
Si1 .0298(5) .0208(5) .0236(5) .0013(4) .0158(4) .0019(4)
C11 .040(2) .0246(19) .0301(19) -.0009(17) .0143(17) .0010(16)
C12 .030(2) .0247(18) .0303(19) .0029(15) .0150(16) .0031(15)
C13 .045(2) .0275(19) .036(2) .0029(17) .0278(19) -.0004(15)

loop_
_atom_site_label
_atom_site_fract_x
_atom_site_fract_y
_atom_site_fract_z
_atom_site_U_iso_or_equiv
_atom_site_thermal_displace_type
_atom_site_calc_flag
_atom_site_refinement_flags
_atom_site_occupancy
_atom_site_disorder_group
_atom_site_type_symbol
N1 .3577(3) .3842(3) .2499(2) .0239(6) Uani d . 1 . N
C2 .4127(4) .4095(4) .1770(3) .0281(8) Uani d . 1 . C
H2 .3639 .4364 .1010 .034 Uiso calc R 1 . H
N3 .5455(3) .3912(4) .2275(3) .0293(7) Uani d . 1 . N
H3 .6023 .4018 .1961 .035 Uiso calc R 1 . H
C4 .5794(4) .3529(5) .3365(3) .0338(9) Uani d . 1 . C
H4 .6675 .3333 .3917 .041 Uiso calc R 1 . H
C5 .4633(4) .3485(5) .3507(3) .0315(9) Uani d . 1 . C
H5 .4555 .3249 .4181 .038 Uiso calc R 1 . H
Br1 .73763(4) .39385(4) .09606(3) .02643(15) Uani d . 1 . Br
Si1 .17625(10) .38675(12) .21673(8) .0232(2) Uani d . 1 . Si
C11 .1080(4) .1892(5) .1338(3) .0317(8) Uani d . 1 . C
H11A .1456 .0872 .1799 .048 Uiso calc R 1 . H
H11B .1327 .1877 .0706 .048 Uiso calc R 1 . H
H11C .0097 .1882 .1070 .048 Uiso calc R 1 . H
C12 .1116(4) .5882(4) .1379(3) .0275(8) Uani d . 1 . C
H12A .1184 .5808 .0666 .041 Uiso calc R 1 . H
H12B .1650 .6863 .1801 .041 Uiso calc R 1 . H
H12C .0172 .6044 .1253 .041 Uiso calc R 1 . H
C13 .1667(4) .3863(4) .3528(3) .0324(9) Uani d . 1 . C
H13A .2020 .2768 .3906 .049 Uiso calc R 1 . H
H13B .0728 .4000 .3422 .049 Uiso calc R 1 . H
H13C .2205 .4820 .3978 .049 Uiso calc R 1 . H

loop_
_atom_type_symbol
_atom_type_description
_atom_type_scat_dispersion_real
_atom_type_scat_dispersion_imag
_atom_type_scat_source
C C 0.0033 0.0016 'International Tables Vol C Tables 4.2.6.8 and 6.1.1.4'
H H 0.0000 0.0000 'International Tables Vol C Tables 4.2.6.8 and 6.1.1.4'
N N 0.0061 0.0033 'International Tables Vol C Tables 4.2.6.8 and 6.1.1.4'
Si Si 0.0817 0.0704 'International Tables Vol C Tables 4.2.6.8 and 6.1.1.4'
Br Br -0.2901 2.4595 'International Tables Vol C Tables 4.2.6.8 and 6.1.1.4'

loop_
_geom_angle_atom_site_label_1
_geom_angle_atom_site_label_2
_geom_angle_atom_site_label_3
_geom_angle
_geom_angle_publ_flag
C2 N1 C5 106.5(3) ?
C2 N1 Si1 125.4(2) ?
C5 N1 Si1 128.1(2) ?
N3 C2 N1 109.7(3) ?
C2 N3 C4 108.6(3) ?
C5 C4 N3 106.9(3) ?
C4 C5 N1 108.3(3) ?
N1 Si1 C12 105.43(15) y
N1 Si1 C13 104.62(17) y
C12 Si1 C13 113.07(17) y
N1 Si1 C11 105.21(16) y
C12 Si1 C11 113.29(18) y
C13 Si1 C11 114.07(17) y

loop_
_geom_bond_atom_site_label_1
_geom_bond_atom_site_label_2
_geom_bond_site_symmetry_2
_geom_bond_distance
_geom_bond_publ_flag
N1 C2 . 1.345(4) y
N1 C5 . 1.386(5) y
N1 Si1 . 1.840(3) y
C2 N3 . 1.329(5) y
N3 C4 . 1.370(5) y
C4 C5 . 1.353(6) y
Si1 C12 . 1.849(3) ?
Si1 C13 . 1.850(4) ?
Si1 C11 . 1.853(4) ?

loop_
_geom_torsion_atom_site_label_1
_geom_torsion_atom_site_label_2
_geom_torsion_atom_site_label_3
_geom_torsion_atom_site_label_4
_geom_torsion
C5 N1 C2 N3 0.0(4)
Si1 N1 C2 N3 -177.1(2)
N1 C2 N3 C4 0.0(4)
C2 N3 C4 C5 0.0(4)
N3 C4 C5 N1 0.0(4)
C2 N1 C5 C4 0.0(4)
Si1 N1 C5 C4 177.0(2)
C2 N1 Si1 C12 -50.1(3)
C5 N1 Si1 C12 133.4(3)
C2 N1 Si1 C13 -169.5(3)
C5 N1 Si1 C13 13.9(3)
C2 N1 Si1 C11 69.9(3)
C5 N1 Si1 C11 -106.6(3)

loop_
_cod_related_entry_id
_cod_related_entry_database
_cod_related_entry_code
1 ChemSpider 21136887
